data_7216655
loop_
_publ_author_name
'Centore, Roberto'
'Caus\`a, Mauro'
'Cerciello, Francesca'
'Capone, Fabio'
'Fusco, Sandra'

_publ_section_title
;
 Orthogonal H-bonding synthons, actual and virtual structures in molecular
 crystals: a case study
;
_journal_issue 39
_journal_name_full CrystEngComm
_journal_page_first 9168
_journal_paper_doi 10.1039/C4CE00956H
_journal_volume 16
_journal_year 2014
_chemical_formula_moiety 'C8 H8 F N3 O2'
_chemical_formula_sum 'C8 H8 F N3 O2'
_chemical_formula_weight 197.17
_chemical_name_systematic
;
 N-(4-fluorobenzamide)urea
;
_space_group_IT_number 14
_symmetry_cell_setting monoclinic
_symmetry_space_group_name_Hall '-P 2ybc'
_symmetry_space_group_name_H-M 'P 1 21/c 1'
_atom_sites_solution_hydrogens geom
_atom_sites_solution_primary direct
_atom_sites_solution_secondary difmap
_audit_creation_method SHELXL-97
_cell_angle_alpha 90.00
_cell_angle_beta 99.74(2)
_cell_angle_gamma 90.00
_cell_formula_units_Z 4
_cell_length_a 7.785(4)
_cell_length_b 13.578(6)
_cell_length_c 8.459(4)
_cell_measurement_reflns_used 150
_cell_measurement_temperature 293(2)
_cell_measurement_theta_max 22.98
_cell_measurement_theta_min 5.81
_cell_volume 881.3(7)
_computing_cell_refinement
;
Dirax/lsq (Duisenberg et al., 2000)
;
_computing_data_collection 'Collect (Nonius BV, 1997-2000)'
_computing_data_reduction
;
EvalCCD (Duisenberg & Schreurs 1990-2000)
;
_computing_molecular_graphics
;
Ortep-3 for Windows (Farrugia, 1997) and 
Mercury (Macrae <i>et al.</i>, 2006)
;
_computing_publication_material 'WinGX (Farrugia, 2012)'
_computing_structure_refinement 'SHELXL-97 (Sheldrick, 2008)'
_computing_structure_solution 'SIR97 (Altomare at al, 1999)'
_diffrn_ambient_temperature 293(2)
_diffrn_detector 'CCD plate'
_diffrn_detector_area_resol_mean 9
_diffrn_detector_type
;
Bruker-Nonius 95mm CCD camera on \k-goniostat
;
_diffrn_measured_fraction_theta_full 0.987
_diffrn_measured_fraction_theta_max 0.987
_diffrn_measurement_device 'four-circle diffractometer'
_diffrn_measurement_device_type 'Bruker-Nonius KappaCCD'
_diffrn_measurement_method
;
CCD rotation images, thick slices
;
_diffrn_radiation_monochromator graphite
_diffrn_radiation_probe x-ray
_diffrn_radiation_source 'normal-focus sealed tube'
_diffrn_radiation_type MoK\a
_diffrn_radiation_wavelength 0.71073
_diffrn_reflns_av_R_equivalents 0.0316
_diffrn_reflns_av_sigmaI/netI 0.0317
_diffrn_reflns_limit_h_max 9
_diffrn_reflns_limit_h_min -10
_diffrn_reflns_limit_k_max 17
_diffrn_reflns_limit_k_min -17
_diffrn_reflns_limit_l_max 10
_diffrn_reflns_limit_l_min -10
_diffrn_reflns_number 6324
_diffrn_reflns_theta_full 27.48
_diffrn_reflns_theta_max 27.48
_diffrn_reflns_theta_min 3.00
_exptl_absorpt_coefficient_mu 0.124
_exptl_absorpt_correction_T_max 0.9914
_exptl_absorpt_correction_T_min 0.9408
_exptl_absorpt_correction_type multi-scan
_exptl_absorpt_process_details
;
 SADABS (Bruker, 2000)
;
_exptl_crystal_colour colourless
_exptl_crystal_density_diffrn 1.486
_exptl_crystal_density_method 'not measured'
_exptl_crystal_description prism
_exptl_crystal_F_000 408
_exptl_crystal_size_max 0.50
_exptl_crystal_size_mid 0.50
_exptl_crystal_size_min 0.07
_refine_diff_density_max 0.301
_refine_diff_density_min -0.274
_refine_diff_density_rms 0.072
_refine_ls_extinction_method none
_refine_ls_goodness_of_fit_ref 1.215
_refine_ls_hydrogen_treatment mixed
_refine_ls_matrix_type full
_refine_ls_number_parameters 139
_refine_ls_number_reflns 1995
_refine_ls_number_restraints 0
_refine_ls_restrained_S_all 1.215
_refine_ls_R_factor_all 0.0820
_refine_ls_R_factor_gt 0.0623
_refine_ls_shift/su_max 0.000
_refine_ls_shift/su_mean 0.000
_refine_ls_structure_factor_coef Fsqd
_refine_ls_weighting_details 'calc w=1/[\s^2^(Fo^2^)+(0.0785P)^2^+1.3229P] where P=(Fo^2^+2Fc^2^)/3'
_refine_ls_weighting_scheme calc
_refine_ls_wR_factor_gt 0.2158
_refine_ls_wR_factor_ref 0.2268
_reflns_number_gt 1525
_reflns_number_total 1995
_reflns_threshold_expression I>2sigma(I)
_cod_data_source_file c4ce00956h21.cif
_cod_data_source_block smc42
_cod_depositor_comments 'Adding full bibliography for 7216651--7216656.cif.'
_cod_database_code 7216655

loop_
_symmetry_equiv_pos_as_xyz
'x, y, z'
'-x, y+1/2, -z+1/2'
'-x, -y, -z'
'x, -y-1/2, z-1/2'

loop_
_atom_site_label
_atom_site_type_symbol
_atom_site_fract_x
_atom_site_fract_y
_atom_site_fract_z
_atom_site_U_iso_or_equiv
_atom_site_adp_type
_atom_site_occupancy
_atom_site_symmetry_multiplicity
_atom_site_calc_flag
_atom_site_refinement_flags
C1 C 0.3462(5) 0.1182(3) -0.0025(5) 0.0516(10) Uani 1 1 d .
C2 C 0.1748(6) 0.1113(3) -0.0718(5) 0.0547(10) Uani 1 1 d .
H2 H 0.1430 0.0989 -0.1810 0.066 Uiso 1 1 calc R
C3 C 0.0498(5) 0.1232(3) 0.0254(4) 0.0436(9) Uani 1 1 d .
H3 H -0.0679 0.1191 -0.0187 0.052 Uiso 1 1 calc R
C4 C 0.0992(4) 0.1412(2) 0.1876(4) 0.0323(7) Uani 1 1 d .
C5 C 0.2747(4) 0.1481(3) 0.2530(4) 0.0398(8) Uani 1 1 d .
H5 H 0.3077 0.1605 0.3620 0.048 Uiso 1 1 calc R
C6 C 0.4005(5) 0.1369(3) 0.1575(5) 0.0482(9) Uani 1 1 d .
H6 H 0.5183 0.1419 0.2002 0.058 Uiso 1 1 calc R
C7 C -0.0396(4) 0.1562(2) 0.2876(4) 0.0337(7) Uani 1 1 d .
C8 C -0.2685(4) 0.0797(2) 0.5224(4) 0.0299(7) Uani 1 1 d .
N1 N -0.0033(3) 0.1224(2) 0.4381(3) 0.0337(6) Uani 1 1 d .
H1N H 0.095(5) 0.096(3) 0.472(5) 0.040 Uiso 1 1 d .
N2 N -0.1199(4) 0.1355(2) 0.5427(3) 0.0352(6) Uani 1 1 d .
H2N H -0.138(5) 0.198(3) 0.594(5) 0.042 Uiso 1 1 d .
N3 N -0.3906(4) 0.1125(3) 0.6021(4) 0.0455(8) Uani 1 1 d .
H3A H -0.479(6) 0.077(3) 0.611(5) 0.055 Uiso 1 1 d .
H3B H -0.364(6) 0.157(3) 0.661(6) 0.055 Uiso 1 1 d .
O1 O -0.1770(3) 0.1982(2) 0.2355(3) 0.0457(7) Uani 1 1 d .
O2 O -0.2831(3) 0.00401(17) 0.4409(3) 0.0355(6) Uani 1 1 d .
F1 F 0.4693(4) 0.1080(3) -0.0965(4) 0.0878(11) Uani 1 1 d .

loop_
_atom_site_aniso_label
_atom_site_aniso_U_11
_atom_site_aniso_U_22
_atom_site_aniso_U_33
_atom_site_aniso_U_23
_atom_site_aniso_U_13
_atom_site_aniso_U_12
C1 0.055(2) 0.059(2) 0.048(2) 0.0054(18) 0.0287(18) 0.0073(19)
C2 0.067(3) 0.063(3) 0.0369(19) -0.0004(18) 0.0150(18) 0.002(2)
C3 0.0413(18) 0.048(2) 0.0396(19) 0.0026(15) 0.0010(15) 0.0004(16)
C4 0.0327(16) 0.0303(15) 0.0353(16) 0.0061(13) 0.0095(13) 0.0007(12)
C5 0.0332(16) 0.050(2) 0.0370(17) 0.0046(15) 0.0086(13) -0.0029(15)
C6 0.0347(17) 0.062(2) 0.050(2) 0.0093(18) 0.0146(16) 0.0030(17)
C7 0.0278(15) 0.0295(16) 0.0448(18) 0.0058(13) 0.0086(13) -0.0020(12)
C8 0.0283(15) 0.0328(16) 0.0288(14) 0.0039(12) 0.0053(11) 0.0009(12)
N1 0.0270(13) 0.0378(15) 0.0383(15) 0.0043(12) 0.0115(11) 0.0027(11)
N2 0.0325(14) 0.0361(15) 0.0397(15) -0.0062(12) 0.0138(11) -0.0042(11)
N3 0.0384(16) 0.0496(19) 0.0535(19) -0.0174(15) 0.0218(14) -0.0091(14)
O1 0.0300(12) 0.0499(15) 0.0582(16) 0.0175(12) 0.0106(11) 0.0080(11)
O2 0.0334(12) 0.0330(12) 0.0406(13) -0.0044(10) 0.0078(9) -0.0012(9)
F1 0.082(2) 0.125(3) 0.0696(19) -0.0015(18) 0.0511(16) 0.0137(19)

loop_
_atom_type_symbol
_atom_type_description
_atom_type_scat_dispersion_real
_atom_type_scat_dispersion_imag
_atom_type_scat_source
C C 0.0033 0.0016 'International Tables Vol C Tables 4.2.6.8 and 6.1.1.4'
H H 0.0000 0.0000 'International Tables Vol C Tables 4.2.6.8 and 6.1.1.4'
N N 0.0061 0.0033 'International Tables Vol C Tables 4.2.6.8 and 6.1.1.4'
O O 0.0106 0.0060 'International Tables Vol C Tables 4.2.6.8 and 6.1.1.4'
F F 0.0171 0.0103 'International Tables Vol C Tables 4.2.6.8 and 6.1.1.4'

loop_
_geom_angle_atom_site_label_1
_geom_angle_atom_site_label_2
_geom_angle_atom_site_label_3
_geom_angle
_geom_angle_publ_flag
F1 C1 C2 118.6(4) no
F1 C1 C6 117.9(4) no
C2 C1 C6 123.5(4) no
C1 C2 C3 118.0(4) no
C1 C2 H2 121.0 no
C3 C2 H2 121.0 no
C4 C3 C2 120.3(3) no
C4 C3 H3 119.9 no
C2 C3 H3 119.9 no
C3 C4 C5 119.8(3) no
C3 C4 C7 118.6(3) no
C5 C4 C7 121.5(3) no
C6 C5 C4 120.5(3) no
C6 C5 H5 119.7 no
C4 C5 H5 119.7 no
C1 C6 C5 117.9(3) no
C1 C6 H6 121.1 no
C5 C6 H6 121.1 no
O1 C7 N1 122.2(3) no
O1 C7 C4 122.0(3) no
N1 C7 C4 115.8(3) no
O2 C8 N3 123.8(3) no
O2 C8 N2 121.9(3) no
N3 C8 N2 114.3(3) no
C7 N1 N2 120.6(3) no
C7 N1 H1N 120(3) no
N2 N1 H1N 119(3) no
C8 N2 N1 118.7(3) no
C8 N2 H2N 111(2) no
N1 N2 H2N 124(2) no
C8 N3 H3A 120(3) no
C8 N3 H3B 116(3) no
H3A N3 H3B 121(4) no

loop_
_geom_bond_atom_site_label_1
_geom_bond_atom_site_label_2
_geom_bond_distance
_geom_bond_publ_flag
C1 F1 1.352(4) no
C1 C2 1.367(6) no
C1 C6 1.372(6) no
C2 C3 1.386(5) no
C2 H2 0.9300 no
C3 C4 1.383(5) no
C3 H3 0.9300 no
C4 C5 1.388(5) no
C4 C7 1.494(4) no
C5 C6 1.379(5) no
C5 H5 0.9300 no
C6 H6 0.9300 no
C7 O1 1.226(4) no
C7 N1 1.338(4) no
C8 O2 1.231(4) no
C8 N3 1.332(4) no
C8 N2 1.369(4) no
N1 N2 1.382(4) no
N1 H1N 0.85(4) no
N2 H2N 0.98(4) no
N3 H3A 0.86(5) no
N3 H3B 0.79(5) no

loop_
_geom_torsion_atom_site_label_1
_geom_torsion_atom_site_label_2
_geom_torsion_atom_site_label_3
_geom_torsion_atom_site_label_4
_geom_torsion
_geom_torsion_publ_flag
F1 C1 C2 C3 -179.1(4) no
C6 C1 C2 C3 -0.4(7) no
C1 C2 C3 C4 -0.3(6) no
C2 C3 C4 C5 0.6(5) no
C2 C3 C4 C7 178.4(3) no
C3 C4 C5 C6 -0.2(5) no
C7 C4 C5 C6 -178.0(3) no
F1 C1 C6 C5 179.5(4) no
C2 C1 C6 C5 0.7(7) no
C4 C5 C6 C1 -0.4(6) no
C3 C4 C7 O1 -35.2(5) no
C5 C4 C7 O1 142.6(4) no
C3 C4 C7 N1 145.9(3) no
C5 C4 C7 N1 -36.3(4) no
O1 C7 N1 N2 -1.2(5) no
C4 C7 N1 N2 177.7(3) no
O2 C8 N2 N1 17.2(5) no
N3 C8 N2 N1 -164.9(3) no
C7 N1 N2 C8 73.7(4) no
